data_1562719
loop_
_publ_author_name
'Mesbah, Adel'
'Ibers, James A.'

_publ_section_title
;
 Syntheses and crystal structures of three barium uranium sulfides
;
_journal_name_full 'Journal of Solid State Chemistry'
_journal_page_first 253
_journal_page_last 257
_journal_paper_doi 10.1016/j.jssc.2012.12.023
_journal_volume 199
_journal_year 2013
_chemical_formula_sum 'Ba S5 U2'
_chemical_formula_weight 773.70
_space_group_IT_number 14
_space_group_name_Hall '-P 2ybc'
_space_group_name_H-M_alt 'P 1 21/c 1'
_symmetry_cell_setting monoclinic
_symmetry_space_group_name_Hall '-P 2ybc'
_symmetry_space_group_name_H-M 'P 1 21/c 1'
_atom_sites_solution_hydrogens .
_atom_sites_solution_primary direct
_atom_sites_solution_secondary difmap
_audit_creation_method SHELXL-97
_cell_angle_alpha 90.00
_cell_angle_beta 90.613(2)
_cell_angle_gamma 90.00
_cell_formula_units_Z 4
_cell_length_a 8.4335(4)
_cell_length_b 7.5037(3)
_cell_length_c 11.7695(5)
_cell_measurement_reflns_used 6566
_cell_measurement_temperature 100(2)
_cell_measurement_theta_max 72.700
_cell_measurement_theta_min 6.440
_cell_volume 744.76(6)
_computing_cell_refinement 'SAINT (Bruker, 2009)'
_computing_data_collection 'APEX2 (Bruker, 2009)'
_computing_data_reduction 'SAINT (Bruker, 2009)'
_computing_structure_refinement 'SHELXL-97 (Sheldrick, 2008)'
_computing_structure_solution 'SHELXS-97 (Sheldrick, 2008)'
_diffrn_ambient_temperature 100(2)
_diffrn_measured_fraction_theta_full 0.982
_diffrn_measured_fraction_theta_max 0.982
_diffrn_radiation_monochromator graphite
_diffrn_radiation_source 'fine-focus sealed tube'
_diffrn_radiation_type MoK\a
_diffrn_radiation_wavelength 0.71073
_diffrn_reflns_av_R_equivalents 0.0487
_diffrn_reflns_av_sigmaI/netI 0.0395
_diffrn_reflns_limit_h_max 14
_diffrn_reflns_limit_h_min -13
_diffrn_reflns_limit_k_max 12
_diffrn_reflns_limit_k_min -12
_diffrn_reflns_limit_l_max 18
_diffrn_reflns_limit_l_min -19
_diffrn_reflns_number 17548
_diffrn_reflns_theta_full 36.36
_diffrn_reflns_theta_max 36.36
_diffrn_reflns_theta_min 2.42
_exptl_absorpt_coefficient_mu 49.901
_exptl_absorpt_correction_T_max 0.3685
_exptl_absorpt_correction_T_min 0.1508
_exptl_absorpt_correction_type numerical
_exptl_absorpt_process_details 'face indexed (SADABS; Sheldrick, 2008'
_exptl_crystal_colour black
_exptl_crystal_density_diffrn 6.900
_exptl_crystal_density_method 'not measured'
_exptl_crystal_description plate
_exptl_crystal_F_000 1280
_exptl_crystal_size_max 0.06
_exptl_crystal_size_mid 0.06
_exptl_crystal_size_min 0.03
_refine_diff_density_max 2.675
_refine_diff_density_min -2.238
_refine_diff_density_rms 0.454
_refine_ls_extinction_coef 0.00234(7)
_refine_ls_extinction_expression Fc^*^=kFc[1+0.001xFc^2^\l^3^/sin(2\q)]^-1/4^
_refine_ls_extinction_method SHELXL
_refine_ls_goodness_of_fit_ref 1.033
_refine_ls_hydrogen_treatment .
_refine_ls_matrix_type full
_refine_ls_number_parameters 74
_refine_ls_number_reflns 3555
_refine_ls_number_restraints 0
_refine_ls_restrained_S_all 1.033
_refine_ls_R_factor_all 0.0291
_refine_ls_R_factor_gt 0.0236
_refine_ls_shift/su_max 0.001
_refine_ls_shift/su_mean 0.000
_refine_ls_structure_factor_coef Fsqd
_refine_ls_weighting_details
; calc 
 [1.00000+0.00000exp(0.00(sin\q/\l)^2^)]/ 
   [\s^2^(Fo^2^)+0.0000+0.0000*P+(0.0159P)^2^+0.0000sin\q/\l] 
 where P = 1.00000Fo^2^ + 0.00000Fc^2^ 
;
_refine_ls_weighting_scheme calc
_refine_ls_wR_factor_gt 0.0448
_refine_ls_wR_factor_ref 0.0463
_reflns_number_gt 3155
_reflns_number_total 3555
_reflns_threshold_expression >2sigma(I)
_cod_data_source_file JSSC-2013-199-253.cif
_cod_data_source_block BaU2S5
_cod_original_sg_symbol_H-M P21/c
_cod_database_code 1562719

loop_
_symmetry_equiv_pos_as_xyz
'x, y, z'
'-x, y+1/2, -z+1/2'
'-x, -y, -z'
'x, -y-1/2, z-1/2'

loop_
_atom_site_label
_atom_site_type_symbol
_atom_site_fract_x
_atom_site_fract_y
_atom_site_fract_z
_atom_site_U_iso_or_equiv
_atom_site_adp_type
_atom_site_occupancy
_atom_site_symmetry_multiplicity
_atom_site_calc_flag
_atom_site_refinement_flags
_atom_site_disorder_assembly
_atom_site_disorder_group
U1 U 0.003118(17) 0.02370(2) 0.320353(13) 0.00493(4) Uani 1 1 d . . .
U2 U 0.246089(17) 0.06841(2) 0.008907(13) 0.00503(4) Uani 1 1 d . . .
Ba1 Ba 0.50904(3) 0.05470(3) 0.33195(2) 0.00549(5) Uani 1 1 d . . .
S1 S 0.04189(12) 0.66149(14) 0.40080(9) 0.00573(17) Uani 1 1 d . . .
S2 S 0.20740(12) 0.45180(14) 0.00126(9) 0.00577(17) Uani 1 1 d . . .
S3 S 0.21574(12) 0.83682(14) 0.18868(9) 0.00642(18) Uani 1 1 d . . .
S4 S 0.22526(12) 0.31181(14) 0.28363(9) 0.00617(18) Uani 1 1 d . . .
S5 S 0.53649(12) 0.17823(14) 0.07253(9) 0.00665(18) Uani 1 1 d . . .

loop_
_atom_site_aniso_label
_atom_site_aniso_U_11
_atom_site_aniso_U_22
_atom_site_aniso_U_33
_atom_site_aniso_U_23
_atom_site_aniso_U_13
_atom_site_aniso_U_12
U1 0.00349(6) 0.00645(7) 0.00484(7) -0.00013(5) -0.00070(5) -0.00022(4)
U2 0.00334(6) 0.00652(7) 0.00521(7) 0.00031(5) -0.00065(5) -0.00006(4)
Ba1 0.00390(10) 0.00665(11) 0.00590(11) 0.00046(8) -0.00039(7) 0.00027(7)
S1 0.0043(4) 0.0070(5) 0.0059(4) 0.0001(3) -0.0001(3) 0.0008(3)
S2 0.0040(4) 0.0075(5) 0.0057(5) 0.0000(3) -0.0005(3) 0.0001(3)
S3 0.0058(4) 0.0076(5) 0.0059(5) 0.0006(3) 0.0003(3) 0.0004(3)
S4 0.0048(4) 0.0071(4) 0.0066(5) 0.0004(3) -0.0008(3) -0.0001(3)
S5 0.0048(4) 0.0071(4) 0.0081(5) -0.0011(3) -0.0009(3) 0.0002(3)

loop_
_atom_type_symbol
_atom_type_description
_atom_type_scat_dispersion_real
_atom_type_scat_dispersion_imag
_atom_type_scat_source
S S 0.1246 0.1234 'International Tables Vol C Tables 4.2.6.8 and 6.1.1.4'
Ba Ba -0.3244 2.2819 'International Tables Vol C Tables 4.2.6.8 and 6.1.1.4'
U U -9.6767 9.6646 'International Tables Vol C Tables 4.2.6.8 and 6.1.1.4'

loop_
_geom_angle_atom_site_label_1
_geom_angle_atom_site_label_2
_geom_angle_atom_site_label_3
_geom_angle
_geom_angle_site_symmetry_1
_geom_angle_site_symmetry_3
S2 U1 S3 93.65(3) 4_566 1_545
S2 U1 S4 144.33(3) 4_566 2_545
S3 U1 S4 85.03(3) 1_545 2_545
S2 U1 S2 80.16(3) 4_566 2_545
S3 U1 S2 137.61(3) 1_545 2_545
S4 U1 S2 77.21(3) 2_545 2_545
S2 U1 S1 140.52(3) 4_566 2_545
S3 U1 S1 75.55(3) 1_545 2_545
S4 U1 S1 73.56(3) 2_545 2_545
S2 U1 S1 132.69(3) 2_545 2_545
S2 U1 S1 74.94(3) 4_566 1_545
S3 U1 S1 68.63(3) 1_545 1_545
S4 U1 S1 71.43(3) 2_545 1_545
S2 U1 S1 69.28(3) 2_545 1_545
S1 U1 S1 131.22(3) 2_545 1_545
S2 U1 S4 70.27(3) 4_566 .
S3 U1 S4 82.56(3) 1_545 .
S4 U1 S4 144.070(16) 2_545 .
S2 U1 S4 131.93(3) 2_545 .
S1 U1 S4 70.72(3) 2_545 .
S1 U1 S4 132.73(3) 1_545 .
S2 U1 S3 111.04(3) 4_566 2_545
S3 U1 S3 141.51(2) 1_545 2_545
S4 U1 S3 90.53(3) 2_545 2_545
S2 U1 S3 77.48(3) 2_545 2_545
S1 U1 S3 66.57(3) 2_545 2_545
S1 U1 S3 144.79(3) 1_545 2_545
S4 U1 S3 78.94(3) . 2_545
S2 U1 Ba1 126.30(2) 4_566 1_455
S3 U1 Ba1 134.41(2) 1_545 1_455
S4 U1 Ba1 50.04(2) 2_545 1_455
S2 U1 Ba1 49.40(2) 2_545 1_455
S1 U1 Ba1 83.42(2) 2_545 1_455
S1 U1 Ba1 98.67(2) 1_545 1_455
S4 U1 Ba1 127.62(2) . 1_455
S3 U1 Ba1 48.82(2) 2_545 1_455
S2 U1 Ba1 49.47(2) 4_566 .
S3 U1 Ba1 52.57(2) 1_545 .
S4 U1 Ba1 137.22(2) 2_545 .
S2 U1 Ba1 128.59(2) 2_545 .
S1 U1 Ba1 97.69(2) 2_545 .
S1 U1 Ba1 86.07(2) 1_545 .
S4 U1 Ba1 46.92(2) . .
S3 U1 Ba1 125.05(2) 2_545 .
Ba1 U1 Ba1 172.679(8) 1_455 .
S5 U2 S1 152.86(3) . 4_565
S5 U2 S1 128.39(3) . 2_545
S1 U2 S1 77.66(3) 4_565 2_545
S5 U2 S3 94.10(3) . 1_545
S1 U2 S3 84.05(3) 4_565 1_545
S1 U2 S3 76.92(3) 2_545 1_545
S5 U2 S5 72.39(4) . 3_655
S1 U2 S5 80.48(3) 4_565 3_655
S1 U2 S5 152.80(3) 2_545 3_655
S3 U2 S5 84.95(3) 1_545 3_655
S5 U2 S4 102.31(3) . 4_565
S1 U2 S4 74.34(3) 4_565 4_565
S1 U2 S4 103.72(3) 2_545 4_565
S3 U2 S4 157.55(3) 1_545 4_565
S5 U2 S4 85.54(3) 3_655 4_565
S5 U2 S2 78.80(3) . .
S1 U2 S2 122.73(3) 4_565 .
S1 U2 S2 70.14(3) 2_545 .
S3 U2 S2 129.77(3) 1_545 .
S5 U2 S2 136.41(3) 3_655 .
S4 U2 S2 69.28(3) 4_565 .
S5 U2 Ba1 56.07(2) . 4_565
S1 U2 Ba1 122.03(2) 4_565 4_565
S1 U2 Ba1 119.84(2) 2_545 4_565
S3 U2 Ba1 150.17(2) 1_545 4_565
S5 U2 Ba1 85.59(2) 3_655 4_565
S4 U2 Ba1 48.53(2) 4_565 4_565
S2 U2 Ba1 50.99(2) . 4_565
S5 U2 Ba1 46.62(2) . .
S1 U2 Ba1 134.23(2) 4_565 .
S1 U2 Ba1 96.40(2) 2_545 .
S3 U2 Ba1 50.84(2) 1_545 .
S5 U2 Ba1 87.37(2) 3_655 .
S4 U2 Ba1 148.66(2) 4_565 .
S2 U2 Ba1 96.09(2) . .
Ba1 U2 Ba1 100.519(6) 4_565 .
S5 Ba1 S4 122.51(3) 2_645 .
S5 Ba1 S3 137.91(3) 2_645 2_645
S4 Ba1 S3 97.74(3) . 2_645
S5 Ba1 S2 69.23(3) 2_645 2_645
S4 Ba1 S2 146.55(3) . 2_645
S3 Ba1 S2 70.15(3) 2_645 2_645
S5 Ba1 S5 128.83(3) 2_645 .
S4 Ba1 S5 73.17(3) . .
S3 Ba1 S5 70.81(3) 2_645 .
S2 Ba1 S5 126.78(3) 2_645 .
S5 Ba1 S4 73.88(3) 2_645 2_645
S4 Ba1 S4 144.373(13) . 2_645
S3 Ba1 S4 80.24(3) 2_645 2_645
S2 Ba1 S4 66.31(3) 2_645 2_645
S5 Ba1 S4 72.64(3) . 2_645
S5 Ba1 S2 70.08(3) 2_645 4_566
S4 Ba1 S2 61.13(3) . 4_566
S3 Ba1 S2 129.74(3) 2_645 4_566
S2 Ba1 S2 101.94(2) 2_645 4_566
S5 Ba1 S2 130.87(3) . 4_566
S4 Ba1 S2 143.90(3) 2_645 4_566
S5 Ba1 S3 69.22(3) 2_645 1_545
S4 Ba1 S3 69.78(3) . 1_545
S3 Ba1 S3 144.834(17) 2_645 1_545
S2 Ba1 S3 136.87(3) 2_645 1_545
S5 Ba1 S3 74.08(3) . 1_545
S4 Ba1 S3 91.39(3) 2_645 1_545
S2 Ba1 S3 74.13(3) 4_566 1_545
S5 Ba1 S5 103.89(3) 2_645 4_566
S4 Ba1 S5 80.58(3) . 4_566
S3 Ba1 S5 68.46(3) 2_645 4_566
S2 Ba1 S5 65.98(3) 2_645 4_566
S5 Ba1 S5 127.251(11) . 4_566
S4 Ba1 S5 129.31(3) 2_645 4_566
S2 Ba1 S5 63.55(3) 4_566 4_566
S3 Ba1 S5 136.36(3) 1_545 4_566
S5 Ba1 Ba1 56.51(2) 2_645 3_656
S4 Ba1 Ba1 105.47(2) . 3_656
S3 Ba1 Ba1 104.31(2) 2_645 3_656
S2 Ba1 Ba1 51.80(2) 2_645 3_656
S5 Ba1 Ba1 174.48(2) . 3_656
S4 Ba1 Ba1 109.50(2) 2_645 3_656
S2 Ba1 Ba1 50.137(19) 4_566 3_656
S3 Ba1 Ba1 110.66(2) 1_545 3_656
S5 Ba1 Ba1 47.383(19) 4_566 3_656
S5 Ba1 U2 111.89(2) 2_645 4_566
S4 Ba1 U2 42.29(2) . 4_566
S3 Ba1 U2 88.79(2) 2_645 4_566
S2 Ba1 U2 104.93(2) 2_645 4_566
S5 Ba1 U2 108.94(2) . 4_566
S4 Ba1 U2 167.76(2) 2_645 4_566
S2 Ba1 U2 43.858(19) 4_566 4_566
S3 Ba1 U2 100.729(19) 1_545 4_566
S5 Ba1 U2 39.842(17) 4_566 4_566
Ba1 Ba1 U2 67.850(7) 3_656 4_566
S5 Ba1 U1 95.14(2) 2_645 1_655
S4 Ba1 U1 142.34(2) . 1_655
S3 Ba1 U1 45.52(2) 2_645 1_655
S2 Ba1 U1 42.37(2) 2_645 1_655
S5 Ba1 U1 84.413(19) . 1_655
S4 Ba1 U1 41.560(19) 2_645 1_655
S2 Ba1 U1 143.82(2) 4_566 1_655
S3 Ba1 U1 132.70(2) 1_545 1_655
S5 Ba1 U1 90.057(18) 4_566 1_655
Ba1 Ba1 U1 93.941(8) 3_656 1_655
U2 Ba1 U1 126.210(7) 4_566 1_655
U2 S1 U2 102.34(3) 4_566 2
U2 S1 U1 105.97(3) 4_566 2
U2 S1 U1 98.78(3) 2 2
U2 S1 U1 144.17(4) 4_566 1_565
U2 S1 U1 105.52(3) 2 1_565
U1 S1 U1 91.64(3) 2 1_565
U1 S2 U1 99.84(3) 4_565 2
U1 S2 U2 99.27(3) 4_565 .
U1 S2 U2 103.82(3) 2 .
U1 S2 Ba1 158.59(4) 4_565 2_655
U1 S2 Ba1 88.23(3) 2 2_655
U2 S2 Ba1 97.96(3) . 2_655
U1 S2 Ba1 90.82(3) 4_565 4_565
U1 S2 Ba1 164.63(4) 2 4_565
U2 S2 Ba1 85.15(3) . 4_565
Ba1 S2 Ba1 78.07(2) 2_655 4_565
U2 S3 U1 100.19(3) 1_565 1_565
U2 S3 U1 122.10(4) 1_565 2
U1 S3 U1 90.84(3) 1_565 2
U2 S3 Ba1 106.87(3) 1_565 2_655
U1 S3 Ba1 150.02(4) 1_565 2_655
U1 S3 Ba1 85.66(3) 2 2_655
U2 S3 Ba1 90.26(3) 1_565 1_565
U1 S3 Ba1 87.18(3) 1_565 1_565
U1 S3 Ba1 147.34(4) 2 1_565
Ba1 S3 Ba1 80.14(2) 2_655 1_565
U1 S4 U2 105.66(4) 2 4_566
U1 S4 U1 92.67(3) 2 .
U2 S4 U1 97.60(3) 4_566 .
U1 S4 Ba1 164.28(4) 2 .
U2 S4 Ba1 89.18(3) 4_566 .
U1 S4 Ba1 90.42(3) . .
U1 S4 Ba1 88.40(3) 2 2_655
U2 S4 Ba1 100.50(3) 4_566 2_655
U1 S4 Ba1 160.87(4) . 2_655
Ba1 S4 Ba1 83.72(2) . 2_655
U2 S5 U2 107.61(4) . 3_655
U2 S5 Ba1 105.53(3) . 2_655
U2 S5 Ba1 145.55(4) 3_655 2_655
U2 S5 Ba1 95.86(3) . .
U2 S5 Ba1 100.98(3) 3_655 .
Ba1 S5 Ba1 84.63(3) 2_655 .
U2 S5 Ba1 84.09(3) . 4_565
U2 S5 Ba1 98.12(3) 3_655 4_565
Ba1 S5 Ba1 76.11(2) 2_655 4_565
Ba1 S5 Ba1 159.93(4) . 4_565

loop_
_geom_bond_atom_site_label_1
_geom_bond_atom_site_label_2
_geom_bond_distance
_geom_bond_site_symmetry_2
U1 S2 2.7307(10) 4_566
U1 S3 2.7646(11) 1_545
U1 S4 2.7721(10) 2_545
U1 S2 2.8162(11) 2_545
U1 S1 2.8226(11) 2_545
U1 S1 2.8955(11) 1_545
U1 S4 2.8961(11) .
U1 S3 2.9891(11) 2_545
U1 Ba1 4.1770(3) 1_455
U1 Ba1 4.2738(3) .
U2 S5 2.6830(10) .
U2 S1 2.7411(10) 4_565
U2 S1 2.7515(10) 2_545
U2 S3 2.7520(11) 1_545
U2 S5 2.7828(11) 3_655
U2 S4 2.8033(11) 4_565
U2 S2 2.8966(11) .
U2 Ba1 4.1656(3) 4_565
U2 Ba1 4.3822(3) .
Ba1 S5 3.0660(11) 2_645
Ba1 S4 3.1216(11) .
Ba1 S3 3.1527(11) 2_645
Ba1 S2 3.1730(10) 2_645
Ba1 S5 3.2015(11) .
Ba1 S4 3.2029(11) 2_645
Ba1 S2 3.2486(11) 4_566
Ba1 S3 3.3978(11) 1_545
Ba1 S5 3.4746(11) 4_566
Ba1 Ba1 4.0445(5) 3_656
Ba1 U2 4.1656(3) 4_566
Ba1 U1 4.1770(3) 1_655
S1 U2 2.7410(10) 4_566
S1 U2 2.7515(10) 2
S1 U1 2.8226(11) 2
S1 U1 2.8955(11) 1_565
S2 U1 2.7307(10) 4_565
S2 U1 2.8162(11) 2
S2 Ba1 3.1731(10) 2_655
S2 Ba1 3.2486(11) 4_565
S3 U2 2.7521(11) 1_565
S3 U1 2.7645(11) 1_565
S3 U1 2.9891(11) 2
S3 Ba1 3.1527(11) 2_655
S3 Ba1 3.3978(11) 1_565
S4 U1 2.7721(10) 2
S4 U2 2.8033(11) 4_566
S4 Ba1 3.2029(11) 2_655
S5 U2 2.7828(11) 3_655
S5 Ba1 3.0660(11) 2_655
S5 Ba1 3.4747(11) 4_565
